data_7232179
loop_
_publ_author_name
'Hirahara, Masanari'
'Goto, Hiroki'
'Yamamoto, Rei'
'Yagi, Masayuki'
'Umemura, Yasushi'

_publ_section_title
;
 Photoisomerization and thermal isomerization of ruthenium aqua complexes
 with chloro-substituted asymmetric bidentate ligands
;
_journal_issue 4
_journal_name_full 'RSC Advances'
_journal_page_first 2002
_journal_paper_doi 10.1039/C8RA08943D
_journal_volume 9
_journal_year 2019
_chemical_formula_sum 'C31 H24 Cl F6 N5 O8 Ru S2'
_chemical_formula_weight 909.19
_chemical_name_systematic
; 
 ? 
;
_space_group_IT_number 14
_symmetry_cell_setting monoclinic
_symmetry_space_group_name_Hall '-P 2ybc'
_symmetry_space_group_name_H-M 'P 1 21/c 1'
_atom_sites_solution_hydrogens geom
_atom_sites_solution_primary direct
_atom_sites_solution_secondary difmap
_audit_creation_method SHELXL-97
_audit_update_record
;
2017-04-27 deposited with the CCDC.
2019-01-07 downloaded from the CCDC.
;
_cell_angle_alpha 90.00
_cell_angle_beta 101.073(6)
_cell_angle_gamma 90.00
_cell_formula_units_Z 4
_cell_length_a 16.770(6)
_cell_length_b 17.343(7)
_cell_length_c 11.916(5)
_cell_measurement_reflns_used 315
_cell_measurement_temperature 100
_cell_measurement_theta_max 20.5
_cell_measurement_theta_min 3.3
_cell_volume 3401(2)
_computing_structure_refinement 'SHELXL-97 (Sheldrick, 1997)'
_computing_structure_solution 'SHELXS-97 (Sheldrick, 1990)'
_diffrn_ambient_temperature 100
_diffrn_measured_fraction_theta_full 0.997
_diffrn_measured_fraction_theta_max 0.980
_diffrn_measurement_device_type 'Bruker SMART APEX CCD-detector diffractometer'
_diffrn_radiation_monochromator graphite
_diffrn_radiation_source 'fine-focus sealed tube'
_diffrn_radiation_type MoK\a
_diffrn_radiation_wavelength 0.71073
_diffrn_reflns_av_R_equivalents 0.2077
_diffrn_reflns_av_sigmaI/netI 0.3459
_diffrn_reflns_limit_h_max 21
_diffrn_reflns_limit_h_min -21
_diffrn_reflns_limit_k_max 22
_diffrn_reflns_limit_k_min -21
_diffrn_reflns_limit_l_max 6
_diffrn_reflns_limit_l_min -15
_diffrn_reflns_number 18792
_diffrn_reflns_theta_full 26.00
_diffrn_reflns_theta_max 27.46
_diffrn_reflns_theta_min 1.24
_exptl_absorpt_coefficient_mu 0.755
_exptl_absorpt_correction_T_max 0.9870
_exptl_absorpt_correction_T_min 0.9493
_exptl_absorpt_correction_type empirical
_exptl_absorpt_process_details '(SADABS; Sheldrick, G. M., 1996)'
_exptl_crystal_colour red
_exptl_crystal_density_diffrn 1.776
_exptl_crystal_density_method 'not measured'
_exptl_crystal_description block
_exptl_crystal_F_000 1824
_exptl_crystal_size_max 0.08
_exptl_crystal_size_mid 0.08
_exptl_crystal_size_min 0.02
_refine_diff_density_max 1.189
_refine_diff_density_min -1.013
_refine_diff_density_rms 0.150
_refine_ls_extinction_method none
_refine_ls_goodness_of_fit_ref 0.930
_refine_ls_hydrogen_treatment constr
_refine_ls_matrix_type full
_refine_ls_number_parameters 491
_refine_ls_number_reflns 7623
_refine_ls_number_restraints 0
_refine_ls_restrained_S_all 0.930
_refine_ls_R_factor_all 0.2570
_refine_ls_R_factor_gt 0.0843
_refine_ls_shift/su_max 0.001
_refine_ls_shift/su_mean 0.000
_refine_ls_structure_factor_coef Fsqd
_refine_ls_weighting_details 'calc w=1/[\s^2^(Fo^2^)+(0.0531P)^2^+3.7001P] where P=(Fo^2^+2Fc^2^)/3'
_refine_ls_weighting_scheme calc
_refine_ls_wR_factor_gt 0.1255
_refine_ls_wR_factor_ref 0.1839
_reflns_number_gt 2741
_reflns_number_total 7623
_reflns_threshold_expression >2sigma(I)
_cod_data_source_file c8ra08943d2.cif
_cod_data_source_block test_1
_cod_original_sg_symbol_H-M 'P 21/c'
_cod_database_code 7232179

loop_
_symmetry_equiv_pos_as_xyz
'x, y, z'
'-x, y+1/2, -z+1/2'
'-x, -y, -z'
'x, -y-1/2, z-1/2'

loop_
_atom_site_label
_atom_site_type_symbol
_atom_site_fract_x
_atom_site_fract_y
_atom_site_fract_z
_atom_site_U_iso_or_equiv
_atom_site_adp_type
_atom_site_occupancy
_atom_site_symmetry_multiplicity
_atom_site_calc_flag
_atom_site_refinement_flags
Ru1 Ru 0.27534(5) 0.43107(5) 0.22749(8) 0.0223(2) Uani 1 1 d .
S2 S 0.58806(17) 0.50069(16) 0.3332(2) 0.0304(7) Uani 1 1 d .
S1 S 0.08061(18) 0.80015(17) 0.1699(3) 0.0365(8) Uani 1 1 d .
Cl1 Cl -0.01912(16) 0.45776(15) -0.2145(2) 0.0387(8) Uani 1 1 d .
O5 O 0.5468(5) 0.5402(4) 0.2324(7) 0.058(2) Uani 1 1 d .
O1 O 0.3807(4) 0.4167(4) 0.3616(6) 0.0330(18) Uani 1 1 d .
H1A H 0.3788 0.4487 0.4149 0.049 Uiso 1 1 d R
H1B H 0.4232 0.4247 0.3342 0.049 Uiso 1 1 d R
N2 N 0.2517(4) 0.3247(4) 0.2625(7) 0.021(2) Uani 1 1 d .
O7 O 0.5395(4) 0.4433(4) 0.3768(6) 0.0349(19) Uani 1 1 d .
C5 C 0.3289(5) 0.2933(6) 0.1221(8) 0.023(2) Uani 1 1 d .
O3 O 0.0972(5) 0.8056(5) 0.0549(6) 0.059(2) Uani 1 1 d .
C2 C 0.4153(6) 0.3549(7) -0.0279(9) 0.035(3) Uani 1 1 d .
H2 H 0.4437 0.3765 -0.0799 0.042 Uiso 1 1 calc R
C1 C 0.3824(6) 0.4012(6) 0.0438(9) 0.031(3) Uani 1 1 d .
H1 H 0.3907 0.4542 0.0418 0.037 Uiso 1 1 calc R
C19 C 0.1178(6) 0.5047(6) -0.0769(9) 0.028(3) Uani 1 1 d .
H19 H 0.1196 0.5442 -0.1292 0.034 Uiso 1 1 calc R
O6 O 0.6364(4) 0.5499(4) 0.4194(6) 0.040(2) Uani 1 1 d .
C29 C 0.3415(6) 0.6023(5) 0.2060(9) 0.026(3) Uani 1 1 d .
C7 C 0.2614(5) 0.1905(6) 0.2268(9) 0.027(3) Uani 1 1 d .
H7 H 0.2803 0.1502 0.1877 0.032 Uiso 1 1 calc R
N4 N 0.1775(5) 0.4394(4) 0.0980(7) 0.0239(19) Uani 1 1 d .
N5 N 0.2904(5) 0.5442(4) 0.1616(7) 0.024(2) Uani 1 1 d .
C4 C 0.3619(6) 0.2453(6) 0.0512(9) 0.033(3) Uani 1 1 d .
H4 H 0.3541 0.1923 0.0536 0.039 Uiso 1 1 calc R
N1 N 0.3374(5) 0.3721(4) 0.1187(7) 0.022(2) Uani 1 1 d .
O4 O 0.0071(4) 0.7601(4) 0.1749(6) 0.041(2) Uani 1 1 d .
C6 C 0.2804(6) 0.2667(5) 0.2062(8) 0.021(2) Uani 1 1 d .
C9 C 0.1843(6) 0.2352(6) 0.3624(9) 0.027(3) Uani 1 1 d .
H9 H 0.1508 0.2248 0.4143 0.032 Uiso 1 1 calc R
C10 C 0.2042(6) 0.3113(6) 0.3416(9) 0.028(3) Uani 1 1 d .
C20 C 0.1792(6) 0.4977(6) 0.0234(9) 0.029(3) Uani 1 1 d .
C11 C 0.1808(6) 0.3824(6) 0.3925(9) 0.028(3) Uani 1 1 d .
C18 C 0.0546(6) 0.4504(5) -0.0944(9) 0.025(3) Uani 1 1 d .
C22 C 0.2537(6) 0.6170(6) -0.0145(9) 0.028(3) Uani 1 1 d .
H22 H 0.2205 0.6218 -0.0863 0.033 Uiso 1 1 calc R
C8 C 0.2134(6) 0.1766(6) 0.3075(10) 0.038(3) Uani 1 1 d .
H8 H 0.2012 0.1261 0.3240 0.045 Uiso 1 1 calc R
C24 C 0.3548(6) 0.6659(6) 0.1347(9) 0.024(3) Uani 1 1 d .
C27 C 0.4282(6) 0.6613(6) 0.3626(9) 0.033(3) Uani 1 1 d .
H27 H 0.4529 0.6611 0.4395 0.040 Uiso 1 1 calc R
C21 C 0.2449(6) 0.5534(5) 0.0555(9) 0.025(2) Uani 1 1 d .
C17 C 0.0513(6) 0.3932(6) -0.0145(10) 0.033(3) Uani 1 1 d .
H17 H 0.0088 0.3579 -0.0245 0.040 Uiso 1 1 calc R
C25 C 0.4073(6) 0.7272(6) 0.1862(9) 0.032(3) Uani 1 1 d .
H25 H 0.4164 0.7696 0.1426 0.038 Uiso 1 1 calc R
C26 C 0.4426(6) 0.7234(6) 0.2951(10) 0.034(3) Uani 1 1 d .
H26 H 0.4775 0.7627 0.3270 0.040 Uiso 1 1 calc R
C28 C 0.3799(6) 0.6013(6) 0.3213(9) 0.024(2) Uani 1 1 d .
H28 H 0.3723 0.5603 0.3684 0.029 Uiso 1 1 calc R
C3 C 0.4062(6) 0.2761(7) -0.0229(10) 0.037(3) Uani 1 1 d .
H3 H 0.4300 0.2440 -0.0697 0.045 Uiso 1 1 calc R
N3 N 0.2080(4) 0.4509(5) 0.3530(7) 0.029(2) Uani 1 1 d .
C15 C 0.1883(6) 0.5187(6) 0.3955(9) 0.033(3) Uani 1 1 d .
H15 H 0.2065 0.5638 0.3666 0.039 Uiso 1 1 calc R
C14 C 0.1426(6) 0.5246(7) 0.4799(9) 0.040(3) Uani 1 1 d .
H14 H 0.1303 0.5723 0.5081 0.048 Uiso 1 1 calc R
C12 C 0.1349(6) 0.3853(7) 0.4802(9) 0.041(3) Uani 1 1 d .
H12 H 0.1177 0.3402 0.5103 0.049 Uiso 1 1 calc R
C13 C 0.1159(6) 0.4569(7) 0.5207(10) 0.043(3) Uani 1 1 d .
H13 H 0.0843 0.4592 0.5768 0.052 Uiso 1 1 calc R
C31 C 0.6662(7) 0.4436(7) 0.2851(11) 0.040(3) Uani 1 1 d .
F5 F 0.7055(4) 0.3989(4) 0.3686(7) 0.066(2) Uani 1 1 d .
F6 F 0.6310(4) 0.3974(4) 0.1983(6) 0.060(2) Uani 1 1 d .
F4 F 0.7177(4) 0.4883(4) 0.2456(6) 0.069(2) Uani 1 1 d .
O2 O 0.0964(5) 0.8679(4) 0.2348(7) 0.064(3) Uani 1 1 d .
C30 C 0.1591(6) 0.7362(6) 0.2347(10) 0.032(3) Uani 1 1 d .
F1 F 0.2326(4) 0.7657(4) 0.2458(5) 0.0463(18) Uani 1 1 d .
F3 F 0.1585(4) 0.6695(4) 0.1801(6) 0.059(2) Uani 1 1 d .
F2 F 0.1502(4) 0.7176(4) 0.3443(6) 0.065(2) Uani 1 1 d .
C16 C 0.1135(6) 0.3901(5) 0.0808(9) 0.025(3) Uani 1 1 d .
H16 H 0.1112 0.3524 0.1356 0.030 Uiso 1 1 calc R
C23 C 0.3095(6) 0.6700(6) 0.0227(9) 0.035(3) Uani 1 1 d .
H23 H 0.3187 0.7099 -0.0255 0.042 Uiso 1 1 calc R
O8 O 0.9580(4) 0.7238(5) 0.3803(7) 0.051(2) Uani 1 1 d G
H8A H 0.9994 0.7145 0.4320 0.076 Uiso 1 1 d G
H8B H 0.9732 0.7439 0.3228 0.076 Uiso 1 1 d G

loop_
_atom_site_aniso_label
_atom_site_aniso_U_11
_atom_site_aniso_U_22
_atom_site_aniso_U_33
_atom_site_aniso_U_23
_atom_site_aniso_U_13
_atom_site_aniso_U_12
Ru1 0.0261(5) 0.0214(4) 0.0203(5) 0.0006(5) 0.0065(4) -0.0002(5)
S2 0.0360(17) 0.0307(16) 0.0281(18) -0.0022(14) 0.0148(14) 0.0000(14)
S1 0.0452(19) 0.0332(18) 0.0306(19) -0.0019(14) 0.0062(15) -0.0046(15)
Cl1 0.0403(17) 0.0401(18) 0.0319(18) 0.0002(14) -0.0025(14) 0.0010(14)
O5 0.070(6) 0.056(6) 0.050(6) 0.021(5) 0.016(5) 0.014(5)
O1 0.036(4) 0.031(5) 0.033(5) 0.001(4) 0.011(4) -0.002(4)
N2 0.015(4) 0.026(5) 0.021(5) -0.004(4) 0.001(4) -0.001(4)
O7 0.025(4) 0.049(5) 0.034(4) 0.008(4) 0.015(3) -0.013(4)
C5 0.023(6) 0.026(6) 0.019(6) -0.005(5) -0.001(5) -0.004(5)
O3 0.058(5) 0.094(7) 0.025(5) 0.010(5) 0.007(4) -0.023(5)
C2 0.037(7) 0.043(8) 0.022(7) 0.005(6) -0.001(6) 0.004(6)
C1 0.033(6) 0.036(7) 0.030(7) 0.009(5) 0.020(6) -0.003(5)
C19 0.031(6) 0.028(6) 0.027(7) -0.011(5) 0.010(6) -0.001(5)
O6 0.043(5) 0.033(5) 0.049(5) -0.015(4) 0.024(4) -0.015(4)
C29 0.024(6) 0.018(5) 0.040(7) -0.004(5) 0.018(6) -0.006(5)
C7 0.013(5) 0.031(6) 0.031(6) -0.001(6) -0.010(5) 0.000(5)
N4 0.031(5) 0.015(5) 0.027(5) -0.002(4) 0.012(4) 0.004(4)
N5 0.029(5) 0.017(5) 0.031(6) -0.008(4) 0.014(4) 0.007(4)
C4 0.031(7) 0.028(6) 0.036(8) -0.006(6) 0.000(6) 0.002(5)
N1 0.025(5) 0.019(5) 0.024(5) 0.004(4) 0.007(4) 0.001(4)
O4 0.043(5) 0.049(5) 0.032(5) -0.004(4) 0.007(4) 0.006(4)
C6 0.029(6) 0.019(5) 0.015(6) -0.007(5) 0.000(5) -0.003(5)
C9 0.029(6) 0.033(7) 0.021(6) 0.014(5) 0.010(5) -0.007(5)
C10 0.026(6) 0.037(7) 0.021(7) 0.005(5) 0.005(5) -0.007(5)
C20 0.036(7) 0.025(6) 0.029(7) 0.001(5) 0.016(6) 0.012(5)
C11 0.018(6) 0.040(7) 0.025(7) 0.016(6) 0.002(5) 0.009(5)
C18 0.022(6) 0.022(6) 0.030(7) -0.004(5) 0.002(5) 0.010(5)
C22 0.031(6) 0.030(6) 0.022(6) 0.007(5) 0.004(5) 0.001(5)
C8 0.036(7) 0.021(6) 0.053(9) 0.022(6) -0.001(6) -0.011(5)
C24 0.019(6) 0.024(6) 0.031(7) -0.012(5) 0.012(5) -0.002(5)
C27 0.037(7) 0.039(7) 0.022(7) 0.006(6) 0.000(6) -0.001(6)
C21 0.022(6) 0.024(6) 0.029(7) -0.009(5) 0.006(5) 0.001(5)
C17 0.019(6) 0.040(7) 0.042(8) -0.013(6) 0.011(6) 0.003(5)
C25 0.041(7) 0.038(7) 0.017(7) 0.010(5) 0.009(6) 0.008(6)
C26 0.032(7) 0.024(6) 0.045(8) 0.001(6) 0.006(6) 0.004(5)
C28 0.023(6) 0.024(6) 0.023(6) -0.003(5) -0.004(5) 0.001(5)
C3 0.022(6) 0.052(8) 0.038(8) -0.004(6) 0.007(6) 0.012(6)
N3 0.022(5) 0.035(6) 0.026(5) -0.007(4) -0.003(4) 0.001(4)
C15 0.040(7) 0.036(7) 0.021(7) -0.001(5) 0.002(6) 0.009(6)
C14 0.041(7) 0.054(9) 0.027(8) -0.006(6) 0.008(6) 0.009(6)
C12 0.036(7) 0.057(9) 0.032(8) 0.022(7) 0.014(6) -0.007(6)
C13 0.033(7) 0.070(10) 0.029(8) -0.007(7) 0.011(6) 0.016(7)
C31 0.029(7) 0.035(8) 0.061(9) -0.016(7) 0.023(7) -0.009(6)
F5 0.047(5) 0.042(5) 0.104(7) -0.009(4) 0.007(5) 0.017(4)
F6 0.074(5) 0.051(4) 0.066(5) -0.036(4) 0.039(4) -0.018(4)
F4 0.073(5) 0.066(5) 0.086(6) -0.036(4) 0.065(5) -0.030(4)
O2 0.075(6) 0.044(5) 0.065(7) -0.033(5) -0.003(5) 0.017(5)
C30 0.037(7) 0.029(7) 0.038(8) -0.008(6) 0.025(6) -0.005(6)
F1 0.040(4) 0.054(4) 0.049(5) -0.008(3) 0.017(3) -0.010(3)
F3 0.053(4) 0.039(4) 0.090(6) -0.003(4) 0.029(4) 0.005(3)
F2 0.041(4) 0.097(6) 0.058(5) 0.039(5) 0.012(4) 0.015(4)
C16 0.033(6) 0.021(6) 0.026(7) 0.000(5) 0.019(6) -0.001(5)
C23 0.038(7) 0.039(7) 0.029(7) -0.001(6) 0.008(6) -0.008(6)
O8 0.055(5) 0.064(6) 0.036(6) 0.011(5) 0.014(4) 0.002(5)

loop_
_atom_type_symbol
_atom_type_description
_atom_type_scat_dispersion_real
_atom_type_scat_dispersion_imag
_atom_type_scat_source
C C 0.0033 0.0016 'International Tables Vol C Tables 4.2.6.8 and 6.1.1.4'
H H 0.0000 0.0000 'International Tables Vol C Tables 4.2.6.8 and 6.1.1.4'
N N 0.0061 0.0033 'International Tables Vol C Tables 4.2.6.8 and 6.1.1.4'
O O 0.0106 0.0060 'International Tables Vol C Tables 4.2.6.8 and 6.1.1.4'
F F 0.0171 0.0103 'International Tables Vol C Tables 4.2.6.8 and 6.1.1.4'
S S 0.1246 0.1234 'International Tables Vol C Tables 4.2.6.8 and 6.1.1.4'
Cl Cl 0.1484 0.1585 'International Tables Vol C Tables 4.2.6.8 and 6.1.1.4'
Ru Ru -1.2594 0.8363 'International Tables Vol C Tables 4.2.6.8 and 6.1.1.4'

loop_
_geom_angle_atom_site_label_1
_geom_angle_atom_site_label_2
_geom_angle_atom_site_label_3
_geom_angle
N2 Ru1 N4 93.6(3)
N2 Ru1 N3 80.9(3)
N4 Ru1 N3 93.7(3)
N2 Ru1 N1 79.3(3)
N4 Ru1 N1 89.4(3)
N3 Ru1 N1 160.1(3)
N2 Ru1 N5 170.7(3)
N4 Ru1 N5 78.0(3)
N3 Ru1 N5 103.4(3)
N1 Ru1 N5 96.5(3)
N2 Ru1 O1 84.4(3)
N4 Ru1 O1 177.1(3)
N3 Ru1 O1 88.1(3)
N1 Ru1 O1 88.2(3)
N5 Ru1 O1 103.9(3)
O5 S2 O7 114.5(5)
O5 S2 O6 115.0(5)
O7 S2 O6 115.2(4)
O5 S2 C31 104.8(6)
O7 S2 C31 103.2(5)
O6 S2 C31 101.7(5)
O2 S1 O4 117.2(5)
O2 S1 O3 114.5(5)
O4 S1 O3 113.3(5)
O2 S1 C30 103.7(5)
O4 S1 C30 104.6(5)
O3 S1 C30 101.0(5)
Ru1 O1 H1A 109.7
Ru1 O1 H1B 109.0
H1A O1 H1B 109.5
C6 N2 C10 121.9(8)
C6 N2 Ru1 119.6(6)
C10 N2 Ru1 118.5(6)
N1 C5 C4 121.8(9)
N1 C5 C6 113.8(8)
C4 C5 C6 124.4(9)
C1 C2 C3 119.7(11)
C1 C2 H2 120.1
C3 C2 H2 120.1
C2 C1 N1 122.0(10)
C2 C1 H1 119.0
N1 C1 H1 119.0
C18 C19 C20 118.1(10)
C18 C19 H19 121.0
C20 C19 H19 121.0
N5 C29 C28 120.5(9)
N5 C29 C24 119.8(10)
C28 C29 C24 119.7(9)
C8 C7 C6 118.0(10)
C8 C7 H7 121.0
C6 C7 H7 121.0
C20 N4 C16 119.2(9)
C20 N4 Ru1 116.0(7)
C16 N4 Ru1 124.8(7)
C21 N5 C29 118.3(8)
C21 N5 Ru1 111.4(6)
C29 N5 Ru1 130.1(7)
C3 C4 C5 119.5(10)
C3 C4 H4 120.2
C5 C4 H4 120.2
C1 N1 C5 117.3(8)
C1 N1 Ru1 128.9(7)
C5 N1 Ru1 113.7(6)
N2 C6 C7 120.3(9)
N2 C6 C5 113.5(8)
C7 C6 C5 126.1(9)
C8 C9 C10 120.3(9)
C8 C9 H9 119.8
C10 C9 H9 119.8
N2 C10 C9 118.3(9)
N2 C10 C11 112.5(9)
C9 C10 C11 129.2(9)
N4 C20 C19 120.9(10)
N4 C20 C21 115.6(9)
C19 C20 C21 123.4(10)
N3 C11 C12 118.8(10)
N3 C11 C10 116.8(9)
C12 C11 C10 124.4(10)
C17 C18 C19 120.5(10)
C17 C18 Cl1 120.8(8)
C19 C18 Cl1 118.6(8)
C23 C22 C21 119.5(10)
C23 C22 H22 120.2
C21 C22 H22 120.2
C9 C8 C7 121.1(10)
C9 C8 H8 119.4
C7 C8 H8 119.4
C23 C24 C29 118.9(9)
C23 C24 C25 122.9(10)
C29 C24 C25 117.8(10)
C28 C27 C26 122.9(10)
C28 C27 H27 118.6
C26 C27 H27 118.6
N5 C21 C22 122.7(9)
N5 C21 C20 115.4(9)
C22 C21 C20 121.5(10)
C18 C17 C16 117.9(10)
C18 C17 H17 121.0
C16 C17 H17 121.0
C26 C25 C24 120.3(10)
C26 C25 H25 119.9
C24 C25 H25 119.9
C25 C26 C27 120.8(11)
C25 C26 H26 119.6
C27 C26 H26 119.6
C27 C28 C29 118.6(10)
C27 C28 H28 120.7
C29 C28 H28 120.7
C4 C3 C2 119.5(10)
C4 C3 H3 120.2
C2 C3 H3 120.2
C15 N3 C11 120.0(9)
C15 N3 Ru1 128.7(7)
C11 N3 Ru1 111.3(7)
N3 C15 C14 123.4(10)
N3 C15 H15 118.3
C14 C15 H15 118.3
C13 C14 C15 117.2(11)
C13 C14 H14 121.4
C15 C14 H14 121.4
C13 C12 C11 118.9(10)
C13 C12 H12 120.6
C11 C12 H12 120.6
C14 C13 C12 121.7(10)
C14 C13 H13 119.1
C12 C13 H13 119.1
F4 C31 F5 110.4(10)
F4 C31 F6 107.3(10)
F5 C31 F6 107.9(9)
F4 C31 S2 110.7(8)
F5 C31 S2 111.3(8)
F6 C31 S2 109.1(7)
F1 C30 F3 107.8(8)
F1 C30 F2 105.4(9)
F3 C30 F2 105.6(9)
F1 C30 S1 113.7(8)
F3 C30 S1 113.3(8)
F2 C30 S1 110.5(7)
N4 C16 C17 123.2(10)
N4 C16 H16 118.4
C17 C16 H16 118.4
C22 C23 C24 120.0(10)
C22 C23 H23 120.0
C24 C23 H23 120.0
H8A O8 H8B 109.5

loop_
_geom_bond_atom_site_label_1
_geom_bond_atom_site_label_2
_geom_bond_distance
Ru1 N2 1.949(8)
Ru1 N4 2.030(8)
Ru1 N3 2.068(8)
Ru1 N1 2.081(8)
Ru1 N5 2.146(8)
Ru1 O1 2.157(6)
S2 O5 1.440(8)
S2 O7 1.444(6)
S2 O6 1.457(7)
S2 C31 1.822(10)
S1 O2 1.404(7)
S1 O4 1.426(7)
S1 O3 1.453(8)
S1 C30 1.780(11)
Cl1 C18 1.707(10)
O1 H1A 0.8499
O1 H1B 0.8502
N2 C6 1.347(11)
N2 C10 1.366(11)
C5 N1 1.374(12)
C5 C4 1.375(13)
C5 C6 1.482(13)
C2 C1 1.363(13)
C2 C3 1.379(14)
C2 H2 0.9300
C1 N1 1.370(11)
C1 H1 0.9300
C19 C18 1.405(12)
C19 C20 1.424(13)
C19 H19 0.9300
C29 N5 1.363(11)
C29 C28 1.401(14)
C29 C24 1.436(13)
C7 C8 1.388(14)
C7 C6 1.391(12)
C7 H7 0.9300
N4 C20 1.351(12)
N4 C16 1.357(11)
N5 C21 1.355(12)
C4 C3 1.366(14)
C4 H4 0.9300
C9 C8 1.349(13)
C9 C10 1.396(13)
C9 H9 0.9300
C10 C11 1.460(14)
C20 C21 1.460(13)
C11 N3 1.388(12)
C11 C12 1.413(13)
C18 C17 1.383(13)
C22 C23 1.326(13)
C22 C21 1.407(13)
C22 H22 0.9300
C8 H8 0.9300
C24 C23 1.406(14)
C24 C25 1.440(13)
C27 C28 1.352(12)
C27 C26 1.393(13)
C27 H27 0.9300
C17 C16 1.388(14)
C17 H17 0.9300
C25 C26 1.320(14)
C25 H25 0.9300
C26 H26 0.9300
C28 H28 0.9300
C3 H3 0.9300
N3 C15 1.346(12)
C15 C14 1.381(13)
C15 H15 0.9300
C14 C13 1.378(14)
C14 H14 0.9300
C12 C13 1.392(15)
C12 H12 0.9300
C13 H13 0.9300
C31 F4 1.313(11)
C31 F5 1.331(13)
C31 F6 1.351(12)
C30 F1 1.318(11)
C30 F3 1.327(11)
C30 F2 1.381(12)
C16 H16 0.9300
C23 H23 0.9300
O8 H8A 0.8501
O8 H8B 0.8500

loop_
_geom_torsion_atom_site_label_1
_geom_torsion_atom_site_label_2
_geom_torsion_atom_site_label_3
_geom_torsion_atom_site_label_4
_geom_torsion
N4 Ru1 N2 C6 87.2(7)
N3 Ru1 N2 C6 -179.7(7)
N1 Ru1 N2 C6 -1.5(7)
O1 Ru1 N2 C6 -90.7(7)
N4 Ru1 N2 C10 -90.9(7)
N3 Ru1 N2 C10 2.2(7)
N1 Ru1 N2 C10 -179.6(7)
O1 Ru1 N2 C10 91.2(7)
C3 C2 C1 N1 -2.5(16)
N2 Ru1 N4 C20 -162.0(7)
N3 Ru1 N4 C20 116.9(7)
N1 Ru1 N4 C20 -82.8(7)
N5 Ru1 N4 C20 14.0(6)
N2 Ru1 N4 C16 16.2(7)
N3 Ru1 N4 C16 -64.8(7)
N1 Ru1 N4 C16 95.5(7)
N5 Ru1 N4 C16 -167.7(8)
C28 C29 N5 C21 169.6(9)
C24 C29 N5 C21 -9.1(12)
C28 C29 N5 Ru1 -16.2(13)
C24 C29 N5 Ru1 165.1(6)
N4 Ru1 N5 C21 -17.2(6)
N3 Ru1 N5 C21 -108.2(6)
N1 Ru1 N5 C21 70.8(6)
O1 Ru1 N5 C21 160.5(6)
N4 Ru1 N5 C29 168.3(8)
N3 Ru1 N5 C29 77.3(8)
N1 Ru1 N5 C29 -103.7(8)
O1 Ru1 N5 C29 -14.0(8)
N1 C5 C4 C3 1.7(15)
C6 C5 C4 C3 -179.6(9)
C2 C1 N1 C5 2.3(14)
C2 C1 N1 Ru1 -175.5(7)
C4 C5 N1 C1 -1.9(14)
C6 C5 N1 C1 179.3(8)
C4 C5 N1 Ru1 176.2(7)
C6 C5 N1 Ru1 -2.6(10)
N2 Ru1 N1 C1 -179.9(9)
N4 Ru1 N1 C1 86.4(8)
N3 Ru1 N1 C1 -174.5(8)
N5 Ru1 N1 C1 8.5(9)
O1 Ru1 N1 C1 -95.2(8)
N2 Ru1 N1 C5 2.2(6)
N4 Ru1 N1 C5 -91.5(7)
N3 Ru1 N1 C5 7.6(13)
N5 Ru1 N1 C5 -169.3(7)
O1 Ru1 N1 C5 86.9(7)
C10 N2 C6 C7 0.6(14)
Ru1 N2 C6 C7 -177.4(7)
C10 N2 C6 C5 178.6(8)
Ru1 N2 C6 C5 0.6(11)
C8 C7 C6 N2 -0.9(14)
C8 C7 C6 C5 -178.6(9)
N1 C5 C6 N2 1.4(12)
C4 C5 C6 N2 -177.4(9)
N1 C5 C6 C7 179.2(9)
C4 C5 C6 C7 0.5(16)
C6 N2 C10 C9 -1.1(14)
Ru1 N2 C10 C9 177.0(7)
C6 N2 C10 C11 179.5(9)
Ru1 N2 C10 C11 -2.5(11)
C8 C9 C10 N2 1.8(15)
C8 C9 C10 C11 -178.8(10)
C16 N4 C20 C19 -4.5(13)
Ru1 N4 C20 C19 173.8(7)
C16 N4 C20 C21 172.8(8)
Ru1 N4 C20 C21 -8.8(10)
C18 C19 C20 N4 1.6(14)
C18 C19 C20 C21 -175.6(8)
N2 C10 C11 N3 1.1(13)
C9 C10 C11 N3 -178.3(10)
N2 C10 C11 C12 -177.1(9)
C9 C10 C11 C12 3.5(17)
C20 C19 C18 C17 1.7(14)
C20 C19 C18 Cl1 -179.7(7)
C10 C9 C8 C7 -2.2(16)
C6 C7 C8 C9 1.6(15)
N5 C29 C24 C23 5.2(13)
C28 C29 C24 C23 -173.5(9)
N5 C29 C24 C25 178.1(8)
C28 C29 C24 C25 -0.6(13)
C29 N5 C21 C22 6.1(13)
Ru1 N5 C21 C22 -169.1(7)
C29 N5 C21 C20 -166.9(8)
Ru1 N5 C21 C20 17.9(10)
C23 C22 C21 N5 1.2(15)
C23 C22 C21 C20 173.8(9)
N4 C20 C21 N5 -6.9(12)
C19 C20 C21 N5 170.4(8)
N4 C20 C21 C22 180.0(8)
C19 C20 C21 C22 -2.7(14)
C19 C18 C17 C16 -1.9(14)
Cl1 C18 C17 C16 179.5(7)
C23 C24 C25 C26 173.7(10)
C29 C24 C25 C26 1.1(14)
C24 C25 C26 C27 -1.6(16)
C28 C27 C26 C25 1.7(16)
C26 C27 C28 C29 -1.2(15)
N5 C29 C28 C27 -178.1(9)
C24 C29 C28 C27 0.7(14)
C5 C4 C3 C2 -1.8(16)
C1 C2 C3 C4 2.2(16)
C12 C11 N3 C15 -2.1(14)
C10 C11 N3 C15 179.6(9)
C12 C11 N3 Ru1 178.9(7)
C10 C11 N3 Ru1 0.6(11)
N2 Ru1 N3 C15 179.7(9)
N4 Ru1 N3 C15 -87.3(9)
N1 Ru1 N3 C15 174.3(8)
N5 Ru1 N3 C15 -8.8(9)
O1 Ru1 N3 C15 95.0(8)
N2 Ru1 N3 C11 -1.5(6)
N4 Ru1 N3 C11 91.6(7)
N1 Ru1 N3 C11 -6.8(13)
N5 Ru1 N3 C11 170.1(6)
O1 Ru1 N3 C11 -86.1(6)
C11 N3 C15 C14 1.2(15)
Ru1 N3 C15 C14 179.9(7)
N3 C15 C14 C13 -0.5(16)
N3 C11 C12 C13 2.5(15)
C10 C11 C12 C13 -179.4(10)
C15 C14 C13 C12 0.9(17)
C11 C12 C13 C14 -1.9(17)
O5 S2 C31 F4 61.8(10)
O7 S2 C31 F4 -178.0(8)
O6 S2 C31 F4 -58.3(10)
O5 S2 C31 F5 -175.1(8)
O7 S2 C31 F5 -54.9(9)
O6 S2 C31 F5 64.8(8)
O5 S2 C31 F6 -56.1(9)
O7 S2 C31 F6 64.1(9)
O6 S2 C31 F6 -176.2(8)
O2 S1 C30 F1 -51.9(9)
O4 S1 C30 F1 -175.3(7)
O3 S1 C30 F1 66.9(8)
O2 S1 C30 F3 -175.5(8)
O4 S1 C30 F3 61.2(8)
O3 S1 C30 F3 -56.6(8)
O2 S1 C30 F2 66.3(8)
O4 S1 C30 F2 -57.1(8)
O3 S1 C30 F2 -174.9(7)
C20 N4 C16 C17 4.5(14)
Ru1 N4 C16 C17 -173.7(7)
C18 C17 C16 N4 -1.2(14)
C21 C22 C23 C24 -5.2(15)
C29 C24 C23 C22 2.1(15)
C25 C24 C23 C22 -170.4(9)
